data_2300417
loop_
_publ_author_name
'Eccles, Kevin S.'
'Stokes, Stephen P.'
'Daly, Carla A.'
'Barry, Nicola M.'
'McSweeney, Sharon P.'
'O'Neill, Damian J.'
'Kelly, Dawn M.'
'Jennings, W. Brian'
'N\'i Dhubhghaill, O. M.'
'Moynihan, Humphrey A.'
'Maguire, Anita R.'
'Lawrence, Simon E.'

_publ_section_title
;
 Evaluation of the Bruker SMART X2S: crystallography for the
 nonspecialist?
;
_journal_coden_ASTM JACGAR
_journal_coeditor_code KK5074
_journal_issue 1
_journal_name_full 'Journal of Applied Crystallography'
_journal_page_first 213
_journal_page_last 215
_journal_paper_doi 10.1107/S0021889810042561
_journal_volume 44
_journal_year 2011
_chemical_formula_moiety 'C15 H12 N2 O'
_chemical_formula_sum 'C15 H12 N2 O'
_chemical_formula_weight 236.27
_space_group_IT_number 14
_symmetry_cell_setting monoclinic
_symmetry_space_group_name_Hall '-P 2yn'
_symmetry_space_group_name_H-M 'P 1 21/n 1'
_atom_sites_solution_hydrogens geom
_atom_sites_solution_primary direct
_atom_sites_solution_secondary difmap
_audit_creation_method SHELXL-97
_cell_angle_alpha 90.00
_cell_angle_beta 92.938(8)
_cell_angle_gamma 90.00
_cell_formula_units_Z 4
_cell_length_a 7.5500(16)
_cell_length_b 11.186(3)
_cell_length_c 13.954(3)
_cell_measurement_reflns_used 1875
_cell_measurement_temperature 300(2)
_cell_measurement_theta_max 22.81
_cell_measurement_theta_min 2.92
_cell_volume 1176.9(5)
_computing_cell_refinement 'Bruker SAINT'
_computing_data_collection 'Bruker GIS'
_computing_data_reduction 'Bruker SAINT'
_computing_molecular_graphics 'Bruker APEX2'
_computing_structure_refinement 'SHELXL-97 (Sheldrick, 2008)'
_computing_structure_solution 'SHELXS-97 (Sheldrick, 2008)'
_diffrn_ambient_temperature 300(2)
_diffrn_measured_fraction_theta_full 0.998
_diffrn_measured_fraction_theta_max 0.998
_diffrn_measurement_device_type 'Bruker SMART X2S'
_diffrn_measurement_method '\w scans'
_diffrn_radiation_monochromator 'doubly curved silicon crystal'
_diffrn_radiation_source 'micro-focus sealed tube'
_diffrn_radiation_type MoK\a
_diffrn_radiation_wavelength 0.71073
_diffrn_reflns_av_R_equivalents 0.0332
_diffrn_reflns_av_sigmaI/netI 0.0335
_diffrn_reflns_limit_h_max 8
_diffrn_reflns_limit_h_min -8
_diffrn_reflns_limit_k_max 9
_diffrn_reflns_limit_k_min -13
_diffrn_reflns_limit_l_max 16
_diffrn_reflns_limit_l_min -16
_diffrn_reflns_number 7461
_diffrn_reflns_theta_full 25.01
_diffrn_reflns_theta_max 25.01
_diffrn_reflns_theta_min 2.33
_exptl_absorpt_coefficient_mu 0.086
_exptl_absorpt_correction_T_max 0.9806
_exptl_absorpt_correction_T_min 0.9740
_exptl_absorpt_correction_type multi-scan
_exptl_absorpt_process_details 'SADABS V2008/1 (Bruker AXS)'
_exptl_crystal_colour colorless
_exptl_crystal_density_diffrn 1.333
_exptl_crystal_density_method 'not measured'
_exptl_crystal_description block
_exptl_crystal_F_000 496
_exptl_crystal_size_max 0.31
_exptl_crystal_size_mid 0.27
_exptl_crystal_size_min 0.23
_refine_diff_density_max 0.137
_refine_diff_density_min -0.203
_refine_ls_extinction_method none
_refine_ls_goodness_of_fit_ref 1.227
_refine_ls_hydrogen_treatment mixed
_refine_ls_matrix_type full
_refine_ls_number_parameters 169
_refine_ls_number_reflns 2066
_refine_ls_number_restraints 3
_refine_ls_restrained_S_all 1.228
_refine_ls_R_factor_all 0.0594
_refine_ls_R_factor_gt 0.0404
_refine_ls_shift/su_max 0.012
_refine_ls_shift/su_mean 0.002
_refine_ls_structure_factor_coef Fsqd
_refine_ls_weighting_details 'calc w=1/[\s^2^(Fo^2^)+(0.0626P)^2^+0.0000P] where P=(Fo^2^+2Fc^2^)/3'
_refine_ls_weighting_scheme calc
_refine_ls_wR_factor_gt 0.1017
_refine_ls_wR_factor_ref 0.1253
_reflns_number_gt 1550
_reflns_number_total 2066
_reflns_threshold_expression >2sigma(I)
_cod_duplicate_entry 2300327
_cod_data_source_file kk5074sup1.cif
_cod_data_source_block Compound_10_X2S
_cod_depositor_comments
;
The following automatic conversions were performed:

'_symmetry_cell_setting' value 'Monoclinic' changed to 'monoclinic'
according to /home/saulius/struct/CIF-dictionaries/cif_core.dic
dictionary named 'cif_core.dic' version 2.4.2 from 2011-04-26.

Automatic conversion script
Id: cif_fix_values 1891 2012-01-12 08:04:46Z andrius 
;
_cod_original_sg_symbol_H-M P12(1)/n1
_cod_database_code 2300417

loop_
_symmetry_equiv_pos_as_xyz
'x, y, z'
'-x+1/2, y+1/2, -z+1/2'
'-x, -y, -z'
'x-1/2, -y-1/2, z-1/2'

loop_
_atom_site_type_symbol
_atom_site_label
_atom_site_fract_x
_atom_site_fract_y
_atom_site_fract_z
_atom_site_U_iso_or_equiv
_atom_site_adp_type
_atom_site_calc_flag
_atom_site_refinement_flags
_atom_site_occupancy
O O1 0.50554(16) 0.37794(11) 0.09342(9) 0.0443(4) Uani d . 1
N N1 0.29539(19) 0.23506(13) 0.06062(10) 0.0369(4) Uani d . 1
N N2 0.3205(2) 0.39934(16) -0.03842(12) 0.0502(5) Uani d D 1
H H2B 0.229(2) 0.379(2) -0.0735(14) 0.075 Uiso d D 1
H H2A 0.368(3) 0.4663(13) -0.0538(15) 0.075 Uiso d D 1
C C1 0.5228(3) 0.05566(18) 0.25480(14) 0.0502(5) Uani d . 1
H H1 0.6304 0.0165 0.2667 0.060 Uiso calc R 1
C C2 0.4892(2) 0.11456(17) 0.16873(13) 0.0434(5) Uani d . 1
H H2 0.5742 0.1145 0.1228 0.052 Uiso calc R 1
C C3 0.3300(2) 0.17365(16) 0.15044(11) 0.0342(4) Uani d . 1
C C4 0.1537(2) 0.18899(16) -0.00154(12) 0.0368(4) Uani d . 1
C C5 -0.0219(2) 0.19900(16) 0.02550(13) 0.0401(5) Uani d . 1
C C6 -0.1551(3) 0.16093(18) -0.04081(14) 0.0495(5) Uani d . 1
H H6 -0.2730 0.1675 -0.0252 0.059 Uiso calc R 1
C C7 -0.1165(3) 0.11392(18) -0.12869(15) 0.0550(6) Uani d . 1
H H7 -0.2079 0.0897 -0.1716 0.066 Uiso calc R 1
C C8 0.3971(3) 0.05490(18) 0.32303(13) 0.0507(5) Uani d . 1
H H8 0.4193 0.0151 0.3809 0.061 Uiso calc R 1
C C9 0.2388(3) 0.11326(17) 0.30511(12) 0.0454(5) Uani d . 1
H H9 0.1552 0.1129 0.3518 0.054 Uiso calc R 1
C C10 0.1998(2) 0.17331(16) 0.21848(11) 0.0361(4) Uani d . 1
C C11 0.3809(2) 0.34055(16) 0.04112(12) 0.0342(4) Uani d . 1
C C12 0.1924(3) 0.13928(18) -0.08928(13) 0.0474(5) Uani d . 1
H H12 0.3099 0.1305 -0.1052 0.057 Uiso calc R 1
C C13 0.0569(3) 0.10278(18) -0.15299(14) 0.0539(6) Uani d . 1
H H13 0.0830 0.0708 -0.2121 0.065 Uiso calc R 1
C C14 -0.0683(3) 0.24309(17) 0.11938(14) 0.0461(5) Uani d . 1
H H14 -0.1752 0.2840 0.1218 0.055 Uiso calc R 1
C C15 0.0269(3) 0.23079(17) 0.20214(14) 0.0464(5) Uani d . 1
H H15 -0.0230 0.2627 0.2561 0.056 Uiso calc R 1

loop_
_atom_site_aniso_label
_atom_site_aniso_U_11
_atom_site_aniso_U_22
_atom_site_aniso_U_33
_atom_site_aniso_U_12
_atom_site_aniso_U_13
_atom_site_aniso_U_23
O1 0.0404(8) 0.0412(8) 0.0505(8) -0.0133(6) -0.0054(6) 0.0087(6)
N1 0.0394(9) 0.0351(9) 0.0360(8) -0.0117(7) 0.0003(6) 0.0059(6)
N2 0.0529(11) 0.0451(11) 0.0514(10) -0.0160(8) -0.0097(8) 0.0173(8)
C1 0.0516(13) 0.0452(13) 0.0529(12) -0.0007(10) -0.0051(10) 0.0071(10)
C2 0.0413(11) 0.0443(12) 0.0449(11) -0.0076(9) 0.0036(9) 0.0029(9)
C3 0.0395(11) 0.0285(10) 0.0347(9) -0.0088(8) 0.0013(8) 0.0014(7)
C4 0.0428(11) 0.0309(10) 0.0366(10) -0.0093(8) 0.0004(8) 0.0046(8)
C5 0.0427(11) 0.0307(10) 0.0467(11) -0.0072(8) -0.0007(8) 0.0075(8)
C6 0.0440(12) 0.0429(13) 0.0606(13) -0.0090(9) -0.0059(10) 0.0088(10)
C7 0.0668(16) 0.0397(13) 0.0562(13) -0.0138(11) -0.0195(11) 0.0056(10)
C8 0.0684(15) 0.0426(12) 0.0402(11) -0.0083(11) -0.0046(10) 0.0072(9)
C9 0.0592(13) 0.0425(12) 0.0351(10) -0.0120(10) 0.0090(9) -0.0019(9)
C10 0.0446(11) 0.0298(10) 0.0342(9) -0.0064(8) 0.0043(8) -0.0052(7)
C11 0.0335(10) 0.0312(10) 0.0384(10) -0.0033(8) 0.0076(8) 0.0026(8)
C12 0.0555(12) 0.0453(12) 0.0417(11) -0.0074(10) 0.0054(9) 0.0013(9)
C13 0.0761(17) 0.0428(13) 0.0422(11) -0.0079(11) -0.0041(11) -0.0041(9)
C14 0.0401(11) 0.0390(12) 0.0597(13) 0.0010(9) 0.0078(9) -0.0030(10)
C15 0.0507(12) 0.0417(12) 0.0478(12) -0.0037(9) 0.0136(9) -0.0083(9)

loop_
_atom_type_symbol
_atom_type_description
_atom_type_scat_dispersion_real
_atom_type_scat_dispersion_imag
_atom_type_scat_source
C C 0.0033 0.0016 'International Tables Vol C Tables 4.2.6.8 and 6.1.1.4'
H H 0.0000 0.0000 'International Tables Vol C Tables 4.2.6.8 and 6.1.1.4'
N N 0.0061 0.0033 'International Tables Vol C Tables 4.2.6.8 and 6.1.1.4'
O O 0.0106 0.0060 'International Tables Vol C Tables 4.2.6.8 and 6.1.1.4'

loop_
_geom_angle_atom_site_label_1
_geom_angle_atom_site_label_2
_geom_angle_atom_site_label_3
_geom_angle
C11 N1 C4 121.95(14)
C11 N1 C3 120.90(13)
C4 N1 C3 116.74(13)
C11 N2 H2B 124.5(15)
C11 N2 H2A 120.1(14)
H2B N2 H2A 115.1(18)
C8 C1 C2 120.06(19)
C8 C1 H1 120.0
C2 C1 H1 120.0
C1 C2 C3 120.46(18)
C1 C2 H2 119.8
C3 C2 H2 119.8
C2 C3 C10 120.46(16)
C2 C3 N1 120.33(15)
C10 C3 N1 119.21(15)
C12 C4 C5 120.95(17)
C12 C4 N1 119.41(17)
C5 C4 N1 119.60(16)
C6 C5 C4 117.12(18)
C6 C5 C14 119.97(18)
C4 C5 C14 122.88(16)
C7 C6 C5 121.8(2)
C7 C6 H6 119.1
C5 C6 H6 119.1
C13 C7 C6 120.05(19)
C13 C7 H7 120.0
C6 C7 H7 120.0
C9 C8 C1 119.67(18)
C9 C8 H8 120.2
C1 C8 H8 120.2
C8 C9 C10 121.84(18)
C8 C9 H9 119.1
C10 C9 H9 119.1
C9 C10 C3 117.51(17)
C9 C10 C15 119.47(16)
C3 C10 C15 123.02(16)
O1 C11 N2 122.46(16)
O1 C11 N1 121.61(15)
N2 C11 N1 115.93(16)
C13 C12 C4 120.2(2)
C13 C12 H12 119.9
C4 C12 H12 119.9
C7 C13 C12 119.84(19)
C7 C13 H13 120.1
C12 C13 H13 120.1
C15 C14 C5 126.73(18)
C15 C14 H14 116.6
C5 C14 H14 116.6
C14 C15 C10 128.06(18)
C14 C15 H15 116.0
C10 C15 H15 116.0

loop_
_geom_bond_atom_site_label_1
_geom_bond_atom_site_label_2
_geom_bond_distance
O1 C11 1.234(2)
N1 C11 1.379(2)
N1 C4 1.438(2)
N1 C3 1.441(2)
N2 C11 1.349(2)
N2 H2B 0.858(9)
N2 H2A 0.862(9)
C1 C8 1.379(3)
C1 C2 1.382(3)
C1 H1 0.9300
C2 C3 1.384(2)
C2 H2 0.9300
C3 C10 1.401(2)
C4 C12 1.389(3)
C4 C5 1.401(3)
C5 C6 1.398(3)
C5 C14 1.459(3)
C6 C7 1.379(3)
C6 H6 0.9300
C7 C13 1.375(3)
C7 H7 0.9300
C8 C9 1.373(3)
C8 H8 0.9300
C9 C10 1.401(2)
C9 H9 0.9300
C10 C15 1.462(3)
C12 C13 1.382(3)
C12 H12 0.9300
C13 H13 0.9300
C14 C15 1.336(2)
C14 H14 0.9300
C15 H15 0.9300

loop_
_cod_entry_issue_id
_cod_entry_issue_origin
_cod_entry_issue_severity
_cod_entry_issue_description
_cod_entry_issue_author
_cod_entry_issue_date
1 original note
;
 This entry describes a structure that was purposely solved automatically with
 minimal human intervention to investigate the capabilities of the Bruker SMART
 X2S benchtop crystallography instrument.
;
'Vaitkus, Antanas' 2025-01-28T09:42:58+02:00
